data_2241871
loop_
_publ_author_name
'Caruso, Alessio'
'Blair, Benjamin'
'Tanski, Joseph M.'

_publ_section_title
;
 Crystal structures of 6-chloroindan-1-one and 6-bromoindan-1-one exhibit
 different intermolecular packing interactions
;
_journal_coeditor_code SJ5508
_journal_issue 11
_journal_name_full 'Acta Crystallographica Section E'
_journal_page_first 1536
_journal_page_last 1540
_journal_paper_doi 10.1107/S2056989016015371
_journal_volume 72
_journal_year 2016
_chemical_formula_iupac 'C9 H7 Cl O'
_chemical_formula_moiety 'C9 H7 Cl O'
_chemical_formula_sum 'C9 H7 Cl O'
_chemical_formula_weight 166.60
_chemical_name_common 6-Chloroindanone
_chemical_name_systematic 6-Chloroindan-1-one
_space_group_crystal_system monoclinic
_space_group_IT_number 14
_space_group_name_Hall '-P 2ybc'
_space_group_name_H-M_alt 'P 1 21/c 1'
_symmetry_space_group_name_Hall '-P 2ybc'
_symmetry_space_group_name_H-M 'P 1 21/c 1'
_atom_sites_solution_hydrogens geom
_cell_angle_alpha 90
_cell_angle_beta 99.524(5)
_cell_angle_gamma 90
_cell_formula_units_Z 4
_cell_length_a 16.319(6)
_cell_length_b 6.024(2)
_cell_length_c 7.745(3)
_cell_measurement_reflns_used 9875
_cell_measurement_temperature 125.(2)
_cell_measurement_theta_max 30.5348
_cell_measurement_theta_min 2.5310
_cell_volume 750.9(5)
_computing_cell_refinement
;
SAINT (Bruker, 2013)
;
_computing_data_collection
;
APEX2 (Bruker, 2013)
;
_computing_data_reduction
;
SAINT (Bruker, 2013)
;
_computing_molecular_graphics
;
SHELXTL2014 (Sheldrick, 2008)
;
_computing_publication_material
;
SHELXTL2014 (Sheldrick, 2008), <i>OLEX2</i> (Dolomanov <i>et al.</i>,
2009) and
Mercury (Macrae <i>et al.</i>,  2008)
;
_computing_structure_refinement
;
<i>SHELXL2014/6</i> (Sheldrick, 2015)
;
_computing_structure_solution
;
SHELXS (Sheldrick, 2008)
;
_diffrn_ambient_temperature 125.(2)
_diffrn_detector_area_resol_mean 8.3333
_diffrn_measured_fraction_theta_full 0.991
_diffrn_measured_fraction_theta_max 0.991
_diffrn_measurement_device_type 'Bruker APEXII CCD'
_diffrn_measurement_method '\f and \w scans'
_diffrn_radiation_monochromator graphite
_diffrn_radiation_source 'fine-focus sealed tube'
_diffrn_radiation_type MoK\a
_diffrn_radiation_wavelength 0.71073
_diffrn_reflns_av_R_equivalents 0.0270
_diffrn_reflns_limit_h_max 23
_diffrn_reflns_limit_h_min -23
_diffrn_reflns_limit_k_max 8
_diffrn_reflns_limit_k_min -8
_diffrn_reflns_limit_l_max 11
_diffrn_reflns_limit_l_min -11
_diffrn_reflns_number 18572
_diffrn_reflns_theta_full 30.61
_diffrn_reflns_theta_max 30.61
_diffrn_reflns_theta_min 2.53
_exptl_absorpt_coefficient_mu 0.436
_exptl_absorpt_correction_T_max 0.94
_exptl_absorpt_correction_T_min 0.84
_exptl_absorpt_correction_type multi-scan
_exptl_absorpt_process_details
;
(SADABS; Bruker, 2013)
;
_exptl_crystal_colour colourless
_exptl_crystal_density_diffrn 1.474
_exptl_crystal_density_method 'not measured'
_exptl_crystal_description block
_exptl_crystal_F_000 344
_exptl_crystal_size_max 0.280
_exptl_crystal_size_mid 0.250
_exptl_crystal_size_min 0.140
_refine_diff_density_max 0.470
_refine_diff_density_min -0.230
_refine_ls_extinction_method none
_refine_ls_goodness_of_fit_ref 1.081
_refine_ls_hydrogen_treatment constr
_refine_ls_matrix_type full
_refine_ls_number_parameters 100
_refine_ls_number_reflns 2291
_refine_ls_number_restraints 0
_refine_ls_restrained_S_all 1.081
_refine_ls_R_factor_all 0.0317
_refine_ls_R_factor_gt 0.0299
_refine_ls_shift/su_max 0.001
_refine_ls_shift/su_mean 0.000
_refine_ls_structure_factor_coef Fsqd
_refine_ls_weighting_details 'w=1/[\s^2^(Fo^2^)+(0.0439P)^2^+0.2902P] where P=(Fo^2^+2Fc^2^)/3'
_refine_ls_weighting_scheme calc
_refine_ls_wR_factor_gt 0.0819
_refine_ls_wR_factor_ref 0.0833
_reflns_number_gt 2158
_reflns_number_total 2291
_reflns_threshold_expression 'I > 2\s(I)'
_cod_data_source_file sj5508sup1.cif
_cod_data_source_block I
_cod_database_code 2241871

loop_
_space_group_symop_operation_xyz
'x, y, z'
'-x, y+1/2, -z+1/2'
'-x, -y, -z'
'x, -y-1/2, z-1/2'

loop_
_atom_site_type_symbol
_atom_site_label
_atom_site_fract_x
_atom_site_fract_y
_atom_site_fract_z
_atom_site_U_iso_or_equiv
_atom_site_adp_type
_atom_site_calc_flag
_atom_site_occupancy
Cl Cl1 0.44180(2) 0.68505(5) 0.30384(4) 0.02625(9) Uani d 1
O O1 0.09308(5) 0.71579(13) 0.08199(10) 0.02037(16) Uani d 1
C C1 0.12100(5) 0.87485(15) 0.17008(11) 0.01444(17) Uani d 1
C C2 0.07137(6) 1.06661(17) 0.22843(12) 0.01704(18) Uani d 1
H H2A 0.035 1.0136 0.3102 0.02 Uiso calc 1
H H2B 0.0363 1.1363 0.1262 0.02 Uiso calc 1
C C3 0.13555(6) 1.23410(17) 0.32015(14) 0.02079(19) Uani d 1
H H3A 0.1328 1.3753 0.254 0.025 Uiso calc 1
H H3B 0.1257 1.2653 0.4405 0.025 Uiso calc 1
C C4 0.21867(6) 1.12199(16) 0.32313(12) 0.01535(17) Uani d 1
C C5 0.29771(6) 1.19687(16) 0.39740(13) 0.01873(19) Uani d 1
H H5A 0.3046 1.3374 0.4536 0.022 Uiso calc 1
C C6 0.36615(6) 1.06251(17) 0.38780(13) 0.01935(19) Uani d 1
H H6A 0.4203 1.1114 0.4374 0.023 Uiso calc 1
C C7 0.35530(6) 0.85462(17) 0.30482(13) 0.01715(18) Uani d 1
C C8 0.27767(6) 0.77850(16) 0.22694(12) 0.01593(17) Uani d 1
H H8A 0.2708 0.6394 0.1685 0.019 Uiso calc 1
C C9 0.21000(5) 0.91673(15) 0.23876(11) 0.01374(17) Uani d 1

loop_
_atom_site_aniso_label
_atom_site_aniso_U_11
_atom_site_aniso_U_22
_atom_site_aniso_U_33
_atom_site_aniso_U_12
_atom_site_aniso_U_13
_atom_site_aniso_U_23
Cl1 0.01319(12) 0.03164(15) 0.03279(15) 0.00500(8) 0.00046(9) -0.00599(10)
O1 0.0170(3) 0.0196(3) 0.0230(3) -0.0015(3) -0.0012(3) -0.0029(3)
C1 0.0134(4) 0.0153(4) 0.0143(4) 0.0008(3) 0.0012(3) 0.0028(3)
C2 0.0153(4) 0.0186(4) 0.0174(4) 0.0039(3) 0.0033(3) 0.0016(3)
C3 0.0202(4) 0.0180(4) 0.0233(4) 0.0050(4) 0.0013(4) -0.0045(4)
C4 0.0174(4) 0.0145(4) 0.0138(4) 0.0008(3) 0.0017(3) 0.0006(3)
C5 0.0211(4) 0.0158(4) 0.0181(4) -0.0026(3) -0.0001(3) -0.0020(3)
C6 0.0164(4) 0.0208(4) 0.0197(4) -0.0041(3) -0.0004(3) -0.0003(3)
C7 0.0124(4) 0.0203(4) 0.0184(4) 0.0012(3) 0.0014(3) 0.0000(3)
C8 0.0138(4) 0.0161(4) 0.0175(4) 0.0007(3) 0.0015(3) -0.0017(3)
C9 0.0133(4) 0.0142(4) 0.0134(4) 0.0000(3) 0.0011(3) 0.0003(3)

loop_
_atom_type_symbol
_atom_type_description
_atom_type_scat_dispersion_real
_atom_type_scat_dispersion_imag
_atom_type_scat_source
C C 0.0033 0.0016 'International Tables Vol C Tables 4.2.6.8 and 6.1.1.4'
H H 0.0000 0.0000 'International Tables Vol C Tables 4.2.6.8 and 6.1.1.4'
O O 0.0106 0.0060 'International Tables Vol C Tables 4.2.6.8 and 6.1.1.4'
Cl Cl 0.1484 0.1585 'International Tables Vol C Tables 4.2.6.8 and 6.1.1.4'

loop_
_geom_angle_atom_site_label_1
_geom_angle_atom_site_label_2
_geom_angle_atom_site_label_3
_geom_angle
O1 C1 C9 125.95(9)
O1 C1 C2 126.46(9)
C9 C1 C2 107.58(8)
C1 C2 C3 106.23(8)
C1 C2 H2A 110.5
C3 C2 H2A 110.5
C1 C2 H2B 110.5
C3 C2 H2B 110.5
H2A C2 H2B 108.7
C4 C3 C2 104.73(8)
C4 C3 H3A 110.8
C2 C3 H3A 110.8
C4 C3 H3B 110.8
C2 C3 H3B 110.8
H3A C3 H3B 108.9
C9 C4 C5 119.62(9)
C9 C4 C3 111.57(8)
C5 C4 C3 128.81(9)
C6 C5 C4 119.00(9)
C6 C5 H5A 120.5
C4 C5 H5A 120.5
C5 C6 C7 120.09(9)
C5 C6 H6A 120.0
C7 C6 H6A 120.0
C8 C7 C6 122.01(9)
C8 C7 Cl1 119.08(8)
C6 C7 Cl1 118.90(7)
C7 C8 C9 116.67(9)
C7 C8 H8A 121.7
C9 C8 H8A 121.7
C4 C9 C8 122.60(8)
C4 C9 C1 109.64(8)
C8 C9 C1 127.76(9)

loop_
_geom_bond_atom_site_label_1
_geom_bond_atom_site_label_2
_geom_bond_distance
Cl1 C7 1.7435(11)
O1 C1 1.2200(12)
C1 C9 1.4834(13)
C1 C2 1.5218(13)
C2 C3 1.5406(15)
C2 H2A 0.99
C2 H2B 0.99
C3 C4 1.5120(14)
C3 H3A 0.99
C3 H3B 0.99
C4 C9 1.3947(13)
C4 C5 1.3974(14)
C5 C6 1.3913(15)
C5 H5A 0.95
C6 C7 1.4054(14)
C6 H6A 0.95
C7 C8 1.3880(13)
C8 C9 1.3981(13)
C8 H8A 0.95

loop_
_geom_hbond_atom_site_label_D
_geom_hbond_atom_site_label_H
_geom_hbond_atom_site_label_A
_geom_hbond_site_symmetry_A
_geom_hbond_distance_DH
_geom_hbond_distance_HA
_geom_hbond_distance_DA
_geom_hbond_angle_DHA
_geom_hbond_publ_flag
C2 H2A O1 4_576 0.99 2.56 3.1933(15) 121.3 y
C2 H2B O1 3_575 0.99 2.59 3.5448(14) 161.1 y

loop_
_geom_torsion_atom_site_label_1
_geom_torsion_atom_site_label_2
_geom_torsion_atom_site_label_3
_geom_torsion_atom_site_label_4
_geom_torsion
O1 C1 C2 C3 -174.57(9)
C9 C1 C2 C3 5.05(10)
C1 C2 C3 C4 -4.48(10)
C2 C3 C4 C9 2.39(11)
C2 C3 C4 C5 -177.19(9)
C9 C4 C5 C6 -1.02(14)
C3 C4 C5 C6 178.54(9)
C4 C5 C6 C7 -0.18(15)
C5 C6 C7 C8 1.53(15)
C5 C6 C7 Cl1 -177.11(8)
C6 C7 C8 C9 -1.57(14)
Cl1 C7 C8 C9 177.06(7)
C5 C4 C9 C8 0.96(14)
C3 C4 C9 C8 -178.67(9)
C5 C4 C9 C1 -179.59(8)
C3 C4 C9 C1 0.78(11)
C7 C8 C9 C4 0.33(14)
C7 C8 C9 C1 -179.02(9)
O1 C1 C9 C4 175.91(9)
C2 C1 C9 C4 -3.71(10)
O1 C1 C9 C8 -4.67(15)
C2 C1 C9 C8 175.71(9)

_cod_database_fobs_code 2241871
